data_1568897
loop_
_publ_author_name
'Rahman, Md Mahbubur'
'Meng, Guangrong'
'Bisz, Elwira'
'Dziuk, B&#x142;a&#x17c;ej'
'Lalancette, Roger'
'Szostak, Roman'
'Szostak, Michal'

_publ_section_title
;
 I<i>t</i>Oct (I<i>t</i>Octyl) - pushing the limits of I<i>t</i>Bu: highly
 hindered electron-rich N-aliphatic N-heterocyclic carbenes.
;
_journal_issue 19
_journal_name_full 'Chemical science'
_journal_page_first 5141
_journal_page_last 5147
_journal_paper_doi 10.1039/d3sc01006f
_journal_volume 14
_journal_year 2023
_chemical_formula_moiety 'C19 H36 Au Cl N2'
_chemical_formula_sum 'C19 H36 Au Cl N2'
_chemical_formula_weight 524.91
_space_group_crystal_system monoclinic
_space_group_IT_number 14
_space_group_name_Hall '-P 2yn'
_space_group_name_H-M_alt 'P 1 21/n 1'
_atom_sites_solution_hydrogens geom
_atom_sites_solution_primary direct
_atom_sites_solution_secondary difmap
_audit_creation_method SHELXL-2017/1
_audit_update_record
;
2023-02-01 deposited with the CCDC.	2023-04-17 downloaded from the CCDC.
;
_cell_angle_alpha 90
_cell_angle_beta 93.446(3)
_cell_angle_gamma 90
_cell_formula_units_Z 4
_cell_length_a 12.5347(16)
_cell_length_b 13.5209(17)
_cell_length_c 13.0674(17)
_cell_measurement_reflns_used 9783
_cell_measurement_temperature 100(2)
_cell_measurement_theta_max 66.54
_cell_measurement_theta_min 3.39
_cell_volume 2210.7(5)
_computing_cell_refinement 'APEX 2'
_computing_data_collection 'APEX 2 (Bruker, 2006)'
_computing_data_reduction 'SAINT (Bruker, 2005)'
_computing_molecular_graphics SHELXTL
_computing_publication_material SHELXTL
_computing_structure_refinement 'SHELXL-2016/6 (Sheldrick, 2016)'
_computing_structure_solution 'SHELXL-2016/6 (Sheldrick, 2016)'
_diffrn_ambient_temperature 100(2)
_diffrn_measured_fraction_theta_full 0.997
_diffrn_measured_fraction_theta_max 0.997
_diffrn_measurement_device_type 'Bruker SMART CCD Apex-II area-detector'
_diffrn_measurement_method '\f and \w'
_diffrn_radiation_monochromator graphite
_diffrn_radiation_source 'fine-focus sealed tube'
_diffrn_radiation_type CuK\a
_diffrn_radiation_wavelength 1.54178
_diffrn_reflns_av_R_equivalents 0.0336
_diffrn_reflns_av_unetI/netI 0.0178
_diffrn_reflns_Laue_measured_fraction_full 0.997
_diffrn_reflns_Laue_measured_fraction_max 0.997
_diffrn_reflns_limit_h_max 14
_diffrn_reflns_limit_h_min -14
_diffrn_reflns_limit_k_max 15
_diffrn_reflns_limit_k_min -14
_diffrn_reflns_limit_l_max 14
_diffrn_reflns_limit_l_min -15
_diffrn_reflns_number 24461
_diffrn_reflns_point_group_measured_fraction_full 0.997
_diffrn_reflns_point_group_measured_fraction_max 0.997
_diffrn_reflns_theta_full 66.583
_diffrn_reflns_theta_max 66.583
_diffrn_reflns_theta_min 4.711
_exptl_absorpt_coefficient_mu 13.610
_exptl_absorpt_correction_T_max 0.267
_exptl_absorpt_correction_T_min 0.064
_exptl_absorpt_correction_type numerical
_exptl_absorpt_process_details
;
 SADABS 2016/2: Krause, L., Herbst-Irmer, R., Sheldrick G.M. & Stalke D.,
 J. Appl. Cryst. 48 (2015) 3-10
;
_exptl_crystal_colour colourless
_exptl_crystal_density_diffrn 1.577
_exptl_crystal_description block
_exptl_crystal_F_000 1040
_exptl_crystal_size_max 0.315
_exptl_crystal_size_mid 0.260
_exptl_crystal_size_min 0.231
_refine_diff_density_max 0.593
_refine_diff_density_min -0.532
_refine_diff_density_rms 0.079
_refine_ls_extinction_coef 0.000201(18)
_refine_ls_extinction_expression Fc^*^=kFc[1+0.001xFc^2^\l^3^/sin(2\q)]^-1/4^
_refine_ls_extinction_method 'SHELXL-2017/1 (Sheldrick 2017)'
_refine_ls_goodness_of_fit_ref 1.212
_refine_ls_hydrogen_treatment constr
_refine_ls_matrix_type full
_refine_ls_number_parameters 219
_refine_ls_number_reflns 3890
_refine_ls_number_restraints 0
_refine_ls_restrained_S_all 1.212
_refine_ls_R_factor_all 0.0207
_refine_ls_R_factor_gt 0.0205
_refine_ls_shift/su_max 0.001
_refine_ls_shift/su_mean 0.000
_refine_ls_structure_factor_coef Fsqd
_refine_ls_weighting_details 'w=1/[\s^2^(Fo^2^)+(0.0124P)^2^+4.6159P] where P=(Fo^2^+2Fc^2^)/3'
_refine_ls_weighting_scheme calc
_refine_ls_wR_factor_gt 0.0484
_refine_ls_wR_factor_ref 0.0485
_reflns_Friedel_coverage 0.000
_reflns_number_gt 3864
_reflns_number_total 3890
_reflns_threshold_expression 'I > 2\s(I)'
_cod_data_source_file d3sc01006f2.cif
_cod_data_source_block 181019RAL_RAHMAN_MR_01_009_100K_0m_a
_cod_depositor_comments 'Adding full bibliography for 1568897--1568901.cif.'
_cod_original_sg_symbol_H-M 'P 21/n'
_cod_database_code 1568897
_shelx_shelxl_version_number 2017/1
_shelx_space_group_comment
;
The symmetry employed for this shelxl refinement is uniquely defined
by the following loop, which should always be used as a source of
symmetry information in preference to the above space-group names.
They are only intended as comments.
;
_shelx_estimated_absorpt_t_min 0.099
_shelx_estimated_absorpt_t_max 0.145

loop_
_space_group_symop_operation_xyz
'x, y, z'
'-x+1/2, y+1/2, -z+1/2'
'-x, -y, -z'
'x-1/2, -y-1/2, z-1/2'

loop_
_atom_site_label
_atom_site_type_symbol
_atom_site_fract_x
_atom_site_fract_y
_atom_site_fract_z
_atom_site_U_iso_or_equiv
_atom_site_adp_type
_atom_site_occupancy
_atom_site_site_symmetry_order
_atom_site_calc_flag
_atom_site_refinement_flags_posn
_atom_site_refinement_flags_adp
_atom_site_refinement_flags_occupancy
_atom_site_disorder_assembly
_atom_site_disorder_group
Au1 Au 0.15901(2) 0.36432(2) 0.36831(2) 0.01867(6) Uani 1 1 d . . . . .
Cl1 Cl 0.04039(7) 0.40228(6) 0.23481(6) 0.02785(18) Uani 1 1 d . . . . .
N2 N 0.3430(2) 0.26302(19) 0.4851(2) 0.0186(5) Uani 1 1 d . . . . .
N1 N 0.2672(2) 0.36967(19) 0.5818(2) 0.0191(6) Uani 1 1 d . . . . .
C1 C 0.2633(3) 0.3307(2) 0.4857(2) 0.0186(6) Uani 1 1 d . . . . .
C7 C 0.1745(3) 0.5342(2) 0.5566(2) 0.0198(6) Uani 1 1 d . . . . .
H7A H 0.111965 0.570021 0.580889 0.024 Uiso 1 1 calc R U . . .
H7B H 0.154102 0.511746 0.485991 0.024 Uiso 1 1 calc R U . . .
C14 C 0.3954(3) 0.2638(2) 0.3069(3) 0.0242(7) Uani 1 1 d . . . . .
H14A H 0.332190 0.301895 0.282925 0.036 Uiso 1 1 calc R U . . .
H14B H 0.418736 0.222429 0.250896 0.036 Uiso 1 1 calc R U . . .
H14C H 0.453018 0.309279 0.329327 0.036 Uiso 1 1 calc R U . . .
C11 C 0.2281(3) 0.6772(3) 0.4550(3) 0.0375(9) Uani 1 1 d . . . . .
H11A H 0.281442 0.728870 0.445769 0.056 Uiso 1 1 calc R U . . .
H11B H 0.159140 0.707803 0.467172 0.056 Uiso 1 1 calc R U . . .
H11C H 0.220724 0.636178 0.393077 0.056 Uiso 1 1 calc R U . . .
C15 C 0.2713(3) 0.1328(2) 0.3602(3) 0.0212(7) Uani 1 1 d . . . . .
H15A H 0.296209 0.091016 0.304235 0.025 Uiso 1 1 calc R U . . .
H15B H 0.217085 0.178341 0.328352 0.025 Uiso 1 1 calc R U . . .
C12 C 0.3674(3) 0.1978(2) 0.3971(3) 0.0208(7) Uani 1 1 d . . . . .
C5 C 0.0801(3) 0.3863(3) 0.6206(3) 0.0252(7) Uani 1 1 d . . . . .
H5A H 0.056349 0.371056 0.549555 0.038 Uiso 1 1 calc R U . . .
H5B H 0.026943 0.428567 0.651127 0.038 Uiso 1 1 calc R U . . .
H5C H 0.088159 0.324769 0.659910 0.038 Uiso 1 1 calc R U . . .
C13 C 0.4668(3) 0.1357(3) 0.4276(3) 0.0285(8) Uani 1 1 d . . . . .
H13A H 0.528383 0.179532 0.440851 0.043 Uiso 1 1 calc R U . . .
H13B H 0.481259 0.090169 0.371704 0.043 Uiso 1 1 calc R U . . .
H13C H 0.454388 0.097729 0.489634 0.043 Uiso 1 1 calc R U . . .
C2 C 0.3500(3) 0.3259(3) 0.6399(3) 0.0244(7) Uani 1 1 d . . . . .
H2 H 0.369996 0.339739 0.709738 0.029 Uiso 1 1 calc R U . . .
C4 C 0.1876(3) 0.4405(2) 0.6226(2) 0.0200(6) Uani 1 1 d . . . . .
C3 C 0.3969(3) 0.2604(2) 0.5803(3) 0.0232(7) Uani 1 1 d . . . . .
H3 H 0.456430 0.219693 0.599855 0.028 Uiso 1 1 calc R U . . .
C8 C 0.2640(3) 0.6123(2) 0.5472(3) 0.0239(7) Uani 1 1 d . . . . .
C6 C 0.2215(3) 0.4641(3) 0.7347(3) 0.0277(8) Uani 1 1 d . . . . .
H6A H 0.217147 0.404049 0.776167 0.042 Uiso 1 1 calc R U . . .
H6B H 0.173845 0.514678 0.760396 0.042 Uiso 1 1 calc R U . . .
H6C H 0.295130 0.488851 0.739144 0.042 Uiso 1 1 calc R U . . .
C17 C 0.1545(3) 0.1171(3) 0.5160(3) 0.0394(10) Uani 1 1 d . . . . .
H17A H 0.112914 0.069753 0.554126 0.059 Uiso 1 1 calc R U . . .
H17B H 0.106700 0.167583 0.485091 0.059 Uiso 1 1 calc R U . . .
H17C H 0.208181 0.148666 0.562871 0.059 Uiso 1 1 calc R U . . .
C16 C 0.2104(3) 0.0626(3) 0.4316(3) 0.0276(8) Uani 1 1 d . . . . .
C18 C 0.2816(4) -0.0187(3) 0.4817(3) 0.0404(10) Uani 1 1 d . . . . .
H18A H 0.331106 0.010769 0.533987 0.061 Uiso 1 1 calc R U . . .
H18B H 0.322289 -0.050854 0.429260 0.061 Uiso 1 1 calc R U . . .
H18C H 0.236730 -0.067810 0.513653 0.061 Uiso 1 1 calc R U . . .
C10 C 0.2755(3) 0.6804(3) 0.6416(3) 0.0368(9) Uani 1 1 d . . . . .
H10A H 0.309707 0.643901 0.699504 0.055 Uiso 1 1 calc R U . . .
H10B H 0.204685 0.702916 0.659426 0.055 Uiso 1 1 calc R U . . .
H10C H 0.319560 0.737734 0.626025 0.055 Uiso 1 1 calc R U . . .
C9 C 0.3722(3) 0.5665(3) 0.5271(3) 0.0309(8) Uani 1 1 d . . . . .
H9A H 0.363954 0.521482 0.468370 0.046 Uiso 1 1 calc R U . . .
H9B H 0.399234 0.529741 0.587810 0.046 Uiso 1 1 calc R U . . .
H9C H 0.422862 0.619056 0.512064 0.046 Uiso 1 1 calc R U . . .
C19 C 0.1243(4) 0.0128(3) 0.3604(4) 0.0484(11) Uani 1 1 d . . . . .
H19A H 0.084461 -0.034995 0.399609 0.073 Uiso 1 1 calc R U . . .
H19B H 0.158351 -0.021475 0.304889 0.073 Uiso 1 1 calc R U . . .
H19C H 0.075079 0.063170 0.331239 0.073 Uiso 1 1 calc R U . . .

loop_
_atom_site_aniso_label
_atom_site_aniso_U_11
_atom_site_aniso_U_22
_atom_site_aniso_U_33
_atom_site_aniso_U_23
_atom_site_aniso_U_13
_atom_site_aniso_U_12
Au1 0.01902(9) 0.01931(9) 0.01748(9) -0.00191(5) -0.00056(5) 0.00120(5)
Cl1 0.0298(4) 0.0318(4) 0.0210(4) -0.0043(3) -0.0063(3) 0.0033(3)
N2 0.0173(13) 0.0176(13) 0.0208(14) 0.0018(10) 0.0011(10) 0.0013(10)
N1 0.0191(13) 0.0208(14) 0.0173(14) 0.0012(10) 0.0005(11) 0.0010(10)
C1 0.0201(15) 0.0164(15) 0.0197(16) 0.0010(12) 0.0033(12) -0.0007(12)
C7 0.0201(16) 0.0207(16) 0.0183(16) -0.0026(12) -0.0005(12) 0.0016(12)
C14 0.0243(17) 0.0233(17) 0.0255(18) -0.0015(13) 0.0067(14) 0.0002(13)
C11 0.047(2) 0.028(2) 0.038(2) 0.0054(16) 0.0039(18) -0.0048(17)
C15 0.0243(17) 0.0174(16) 0.0218(17) -0.0016(12) 0.0008(13) 0.0006(12)
C12 0.0207(16) 0.0170(16) 0.0250(17) -0.0024(13) 0.0045(13) 0.0027(12)
C5 0.0233(17) 0.0257(18) 0.0274(18) -0.0026(14) 0.0081(14) -0.0023(13)
C13 0.0221(18) 0.0260(19) 0.037(2) -0.0048(15) 0.0007(15) 0.0063(14)
C2 0.0246(17) 0.0288(18) 0.0192(17) 0.0038(13) -0.0035(13) 0.0008(14)
C4 0.0198(16) 0.0232(17) 0.0171(16) -0.0016(12) 0.0028(12) 0.0007(13)
C3 0.0228(17) 0.0230(17) 0.0230(17) 0.0066(13) -0.0037(13) 0.0030(13)
C8 0.0279(18) 0.0197(17) 0.0246(18) -0.0026(13) 0.0057(14) -0.0012(13)
C6 0.0336(19) 0.034(2) 0.0157(17) -0.0041(14) 0.0019(14) 0.0030(15)
C17 0.038(2) 0.030(2) 0.053(3) -0.0015(18) 0.026(2) -0.0069(16)
C16 0.0279(18) 0.0201(17) 0.035(2) -0.0017(14) 0.0076(15) -0.0030(14)
C18 0.048(2) 0.029(2) 0.046(2) 0.0108(17) 0.020(2) 0.0036(17)
C10 0.040(2) 0.033(2) 0.039(2) -0.0150(17) 0.0089(17) -0.0100(17)
C9 0.0241(18) 0.0269(19) 0.043(2) -0.0054(16) 0.0103(16) -0.0054(14)
C19 0.043(2) 0.045(3) 0.057(3) -0.004(2) 0.003(2) -0.022(2)

loop_
_atom_type_symbol
_atom_type_description
_atom_type_scat_dispersion_real
_atom_type_scat_dispersion_imag
_atom_type_scat_source
C C 0.0181 0.0091 'International Tables Vol C Tables 4.2.6.8 and 6.1.1.4'
H H 0.0000 0.0000 'International Tables Vol C Tables 4.2.6.8 and 6.1.1.4'
Au Au -4.4197 7.2980 'International Tables Vol C Tables 4.2.6.8 and 6.1.1.4'
Cl Cl 0.3639 0.7018 'International Tables Vol C Tables 4.2.6.8 and 6.1.1.4'
N N 0.0311 0.0180 'International Tables Vol C Tables 4.2.6.8 and 6.1.1.4'

loop_
_geom_angle_atom_site_label_1
_geom_angle_atom_site_label_2
_geom_angle_atom_site_label_3
_geom_angle
_geom_angle_site_symmetry_1
_geom_angle_site_symmetry_3
_geom_angle_publ_flag
C1 Au1 Cl1 179.89(10) . . ?
C1 N2 C3 109.5(3) . . ?
C1 N2 C12 126.0(3) . . ?
C3 N2 C12 124.5(3) . . ?
C1 N1 C2 109.0(3) . . ?
C1 N1 C4 125.9(3) . . ?
C2 N1 C4 124.8(3) . . ?
N2 C1 N1 106.3(3) . . ?
N2 C1 Au1 126.5(2) . . ?
N1 C1 Au1 127.2(2) . . ?
C4 C7 C8 123.6(3) . . ?
C4 C7 H7A 106.4 . . ?
C8 C7 H7A 106.4 . . ?
C4 C7 H7B 106.4 . . ?
C8 C7 H7B 106.4 . . ?
H7A C7 H7B 106.5 . . ?
C12 C14 H14A 109.5 . . ?
C12 C14 H14B 109.5 . . ?
H14A C14 H14B 109.5 . . ?
C12 C14 H14C 109.5 . . ?
H14A C14 H14C 109.5 . . ?
H14B C14 H14C 109.5 . . ?
C8 C11 H11A 109.5 . . ?
C8 C11 H11B 109.5 . . ?
H11A C11 H11B 109.5 . . ?
C8 C11 H11C 109.5 . . ?
H11A C11 H11C 109.5 . . ?
H11B C11 H11C 109.5 . . ?
C12 C15 C16 124.0(3) . . ?
C12 C15 H15A 106.3 . . ?
C16 C15 H15A 106.3 . . ?
C12 C15 H15B 106.3 . . ?
C16 C15 H15B 106.3 . . ?
H15A C15 H15B 106.4 . . ?
N2 C12 C13 108.9(3) . . ?
N2 C12 C14 108.3(3) . . ?
C13 C12 C14 107.3(3) . . ?
N2 C12 C15 112.6(3) . . ?
C13 C12 C15 112.1(3) . . ?
C14 C12 C15 107.5(3) . . ?
C4 C5 H5A 109.5 . . ?
C4 C5 H5B 109.5 . . ?
H5A C5 H5B 109.5 . . ?
C4 C5 H5C 109.5 . . ?
H5A C5 H5C 109.5 . . ?
H5B C5 H5C 109.5 . . ?
C12 C13 H13A 109.5 . . ?
C12 C13 H13B 109.5 . . ?
H13A C13 H13B 109.5 . . ?
C12 C13 H13C 109.5 . . ?
H13A C13 H13C 109.5 . . ?
H13B C13 H13C 109.5 . . ?
C3 C2 N1 107.7(3) . . ?
C3 C2 H2 126.1 . . ?
N1 C2 H2 126.1 . . ?
N1 C4 C5 107.0(3) . . ?
N1 C4 C6 108.7(3) . . ?
C5 C4 C6 108.0(3) . . ?
N1 C4 C7 112.1(3) . . ?
C5 C4 C7 108.7(3) . . ?
C6 C4 C7 112.2(3) . . ?
C2 C3 N2 107.4(3) . . ?
C2 C3 H3 126.3 . . ?
N2 C3 H3 126.3 . . ?
C9 C8 C11 108.5(3) . . ?
C9 C8 C10 109.8(3) . . ?
C11 C8 C10 107.3(3) . . ?
C9 C8 C7 113.0(3) . . ?
C11 C8 C7 105.8(3) . . ?
C10 C8 C7 112.2(3) . . ?
C4 C6 H6A 109.5 . . ?
C4 C6 H6B 109.5 . . ?
H6A C6 H6B 109.5 . . ?
C4 C6 H6C 109.5 . . ?
H6A C6 H6C 109.5 . . ?
H6B C6 H6C 109.5 . . ?
C16 C17 H17A 109.5 . . ?
C16 C17 H17B 109.5 . . ?
H17A C17 H17B 109.5 . . ?
C16 C17 H17C 109.5 . . ?
H17A C17 H17C 109.5 . . ?
H17B C17 H17C 109.5 . . ?
C17 C16 C18 108.4(3) . . ?
C17 C16 C19 108.1(3) . . ?
C18 C16 C19 108.2(3) . . ?
C17 C16 C15 113.5(3) . . ?
C18 C16 C15 113.4(3) . . ?
C19 C16 C15 104.8(3) . . ?
C16 C18 H18A 109.5 . . ?
C16 C18 H18B 109.5 . . ?
H18A C18 H18B 109.5 . . ?
C16 C18 H18C 109.5 . . ?
H18A C18 H18C 109.5 . . ?
H18B C18 H18C 109.5 . . ?
C8 C10 H10A 109.5 . . ?
C8 C10 H10B 109.5 . . ?
H10A C10 H10B 109.5 . . ?
C8 C10 H10C 109.5 . . ?
H10A C10 H10C 109.5 . . ?
H10B C10 H10C 109.5 . . ?
C8 C9 H9A 109.5 . . ?
C8 C9 H9B 109.5 . . ?
H9A C9 H9B 109.5 . . ?
C8 C9 H9C 109.5 . . ?
H9A C9 H9C 109.5 . . ?
H9B C9 H9C 109.5 . . ?
C16 C19 H19A 109.5 . . ?
C16 C19 H19B 109.5 . . ?
H19A C19 H19B 109.5 . . ?
C16 C19 H19C 109.5 . . ?
H19A C19 H19C 109.5 . . ?
H19B C19 H19C 109.5 . . ?

loop_
_geom_bond_atom_site_label_1
_geom_bond_atom_site_label_2
_geom_bond_distance
_geom_bond_site_symmetry_2
_geom_bond_publ_flag
Au1 C1 2.006(3) . ?
Au1 Cl1 2.2816(8) . ?
N2 C1 1.355(4) . ?
N2 C3 1.380(4) . ?
N2 C12 1.495(4) . ?
N1 C1 1.360(4) . ?
N1 C2 1.381(4) . ?
N1 C4 1.503(4) . ?
C7 C4 1.537(4) . ?
C7 C8 1.551(5) . ?
C7 H7A 0.9900 . ?
C7 H7B 0.9900 . ?
C14 C12 1.537(5) . ?
C14 H14A 0.9800 . ?
C14 H14B 0.9800 . ?
C14 H14C 0.9800 . ?
C11 C8 1.536(5) . ?
C11 H11A 0.9800 . ?
C11 H11B 0.9800 . ?
C11 H11C 0.9800 . ?
C15 C12 1.544(4) . ?
C15 C16 1.562(5) . ?
C15 H15A 0.9900 . ?
C15 H15B 0.9900 . ?
C12 C13 1.535(4) . ?
C5 C4 1.533(4) . ?
C5 H5A 0.9800 . ?
C5 H5B 0.9800 . ?
C5 H5C 0.9800 . ?
C13 H13A 0.9800 . ?
C13 H13B 0.9800 . ?
C13 H13C 0.9800 . ?
C2 C3 1.339(5) . ?
C2 H2 0.9500 . ?
C4 C6 1.534(4) . ?
C3 H3 0.9500 . ?
C8 C9 1.528(5) . ?
C8 C10 1.539(5) . ?
C6 H6A 0.9800 . ?
C6 H6B 0.9800 . ?
C6 H6C 0.9800 . ?
C17 C16 1.530(5) . ?
C17 H17A 0.9800 . ?
C17 H17B 0.9800 . ?
C17 H17C 0.9800 . ?
C16 C18 1.537(5) . ?
C16 C19 1.538(5) . ?
C18 H18A 0.9800 . ?
C18 H18B 0.9800 . ?
C18 H18C 0.9800 . ?
C10 H10A 0.9800 . ?
C10 H10B 0.9800 . ?
C10 H10C 0.9800 . ?
C9 H9A 0.9800 . ?
C9 H9B 0.9800 . ?
C9 H9C 0.9800 . ?
C19 H19A 0.9800 . ?
C19 H19B 0.9800 . ?
C19 H19C 0.9800 . ?
